data_1557943
loop_
_publ_author_name
'Moreau, Liane M.'
'Herve, Alexandre'
'Straub, Mark D.'
'Russo, Dominic R.'
'Abergel, Rebecca J.'
'Alayoglu, Selim'
'Arnold, John'
'Braun, Augustin'
'Deblonde, Gauthier J. P.'
'Liu, Yangdongling'
'Lohrey, Trevor D.'
'Olive, Daniel T.'
'Qiao, Yusen'
'Rees, Julian A.'
'Shuh, David K.'
'Teat, Simon J.'
'Booth, Corwin H.'
'Minasian, Stefan G.'

_publ_section_title
;
 Structural properties of ultra-small thorium and uranium dioxide
 nanoparticles embedded in a covalent organic framework
;
_journal_issue 18
_journal_name_full 'Chemical Science'
_journal_page_first 4648
_journal_page_last 4668
_journal_paper_doi 10.1039/C9SC06117G
_journal_volume 11
_journal_year 2020
_chemical_formula_moiety 'C24 H14 F24 O10 Th'
_chemical_formula_sum 'C24 H14 F24 O10 Th'
_chemical_formula_weight 1150.39
_chemical_properties_physical Moisture-sensitive
_space_group_crystal_system monoclinic
_space_group_IT_number 15
_space_group_name_Hall '-C 2yc'
_space_group_name_H-M_alt 'C 1 2/c 1'
_atom_sites_solution_hydrogens geom
_atom_sites_solution_primary iterative
_atom_sites_solution_secondary difmap
_audit_creation_method SHELXL-2014/7
_audit_update_record
;
2019-09-09 deposited with the CCDC.	2020-04-13 downloaded from the CCDC.
;
_cell_angle_alpha 90
_cell_angle_beta 97.371(3)
_cell_angle_gamma 90
_cell_formula_units_Z 4
_cell_length_a 12.8993(5)
_cell_length_b 15.9751(7)
_cell_length_c 17.3394(7)
_cell_measurement_reflns_used 17900
_cell_measurement_temperature 100(2)
_cell_measurement_theta_max 30.266
_cell_measurement_theta_min 2.224
_cell_volume 3543.6(3)
_computing_cell_refinement 'SAINT V8.37A Bruker, Madison WI'
_computing_data_collection 'Bruker APEX3 Bruker, Madison WI'
_computing_data_reduction 'SAINT V8.37A Bruker, Madison WI'
_computing_molecular_graphics ORTEP-32
_computing_publication_material WinGX
_computing_structure_refinement 'SHELXL-2014/7 (Sheldrick, 2014)'
_computing_structure_solution SHELXT
_diffrn_ambient_temperature 100(2)
_diffrn_detector_area_resol_mean 10.42
_diffrn_measured_fraction_theta_full 1.000
_diffrn_measured_fraction_theta_max 0.996
_diffrn_measurement_device_type 'Bruker D8 with PHOTON 100 detector'
_diffrn_measurement_method 'phi and omega shutterless scans'
_diffrn_radiation_type synchrotron
_diffrn_radiation_wavelength 0.7749
_diffrn_reflns_av_R_equivalents 0.0560
_diffrn_reflns_av_unetI/netI 0.0449
_diffrn_reflns_Laue_measured_fraction_full 1.000
_diffrn_reflns_Laue_measured_fraction_max 0.996
_diffrn_reflns_limit_h_max 16
_diffrn_reflns_limit_h_min -16
_diffrn_reflns_limit_k_max 20
_diffrn_reflns_limit_k_min -20
_diffrn_reflns_limit_l_max 22
_diffrn_reflns_limit_l_min -22
_diffrn_reflns_number 17900
_diffrn_reflns_point_group_measured_fraction_full 1.000
_diffrn_reflns_point_group_measured_fraction_max 0.996
_diffrn_reflns_theta_full 27.710
_diffrn_reflns_theta_max 30.266
_diffrn_reflns_theta_min 2.224
_diffrn_source 'Advanced Light Source, station 11.3.1'
_exptl_absorpt_coefficient_mu 2.472
_exptl_absorpt_correction_T_max 0.7460
_exptl_absorpt_correction_T_min 0.5866
_exptl_absorpt_correction_type multi-scan
_exptl_absorpt_process_details SADABS
_exptl_crystal_colour colorless
_exptl_crystal_density_diffrn 2.156
_exptl_crystal_description shard
_exptl_crystal_F_000 2176
_exptl_crystal_recrystallization_method 'Re-crystallisation from solvent: DME/hexane'
_exptl_crystal_size_max 0.070
_exptl_crystal_size_mid 0.010
_exptl_crystal_size_min 0.010
_refine_diff_density_max 1.855
_refine_diff_density_min -1.216
_refine_diff_density_rms 0.128
_refine_ls_extinction_method none
_refine_ls_goodness_of_fit_ref 1.073
_refine_ls_hydrogen_treatment constr
_refine_ls_matrix_type full
_refine_ls_number_parameters 522
_refine_ls_number_reflns 4079
_refine_ls_number_restraints 42
_refine_ls_restrained_S_all 1.073
_refine_ls_R_factor_all 0.0394
_refine_ls_R_factor_gt 0.0296
_refine_ls_shift/su_max 0.001
_refine_ls_shift/su_mean 0.000
_refine_ls_structure_factor_coef Fsqd
_refine_ls_weighting_details 'w=1/[\s^2^(Fo^2^)+(0.0109P)^2^+12.4450P] where P=(Fo^2^+2Fc^2^)/3'
_refine_ls_weighting_scheme calc
_refine_ls_wR_factor_gt 0.0536
_refine_ls_wR_factor_ref 0.0569
_reflns_Friedel_coverage 0.000
_reflns_number_gt 3549
_reflns_number_total 4079
_reflns_threshold_expression 'I > 2\s(I)'
_cod_data_source_file c9sc06117g2.cif
_cod_data_source_block shelx
_cod_depositor_comments
;
The following automatic conversions were performed:

data name '__diffrn_radiation_type' was replaced with
'_diffrn_radiation_type'.

Automatic conversion script
Id: cif_correct_tags 7550 2019-12-06 10:49:48Z antanas 

The following automatic conversions were performed:

data item '_atom_sites_solution_secondary' value 'diffmap' was
changed to 'difmap'.

Automatic conversion script
Id: cif_fix_values 7556 2019-12-06 15:28:31Z antanas 

 Adding full bibliography for 1557943--1557944.cif.

 Adding full bibliography for 1557943--1557944.cif.
;
_cod_original_sg_symbol_H-M 'C 2/c'
_cod_database_code 1557943
_shelx_shelxl_version_number 2014/7
_shelx_space_group_comment
;
The symmetry employed for this shelxl refinement is uniquely defined
by the following loop, which should always be used as a source of
symmetry information in preference to the above space-group names.
They are only intended as comments.
;
_shelx_estimated_absorpt_t_min 0.846
_shelx_estimated_absorpt_t_max 0.976

loop_
_space_group_symop_operation_xyz
'x, y, z'
'-x, y, -z+1/2'
'x+1/2, y+1/2, z'
'-x+1/2, y+1/2, -z+1/2'
'-x, -y, -z'
'x, -y, z-1/2'
'-x+1/2, -y+1/2, -z'
'x+1/2, -y+1/2, z-1/2'

loop_
_atom_site_label
_atom_site_type_symbol
_atom_site_fract_x
_atom_site_fract_y
_atom_site_fract_z
_atom_site_U_iso_or_equiv
_atom_site_adp_type
_atom_site_occupancy
_atom_site_site_symmetry_order
_atom_site_calc_flag
_atom_site_refinement_flags_posn
_atom_site_refinement_flags_adp
_atom_site_refinement_flags_occupancy
_atom_site_disorder_assembly
_atom_site_disorder_group
Th1 Th 0.5000 0.61366(2) 0.2500 0.01884(6) Uani 1 2 d S T P A .
O4 O 0.3678(12) 0.5496(7) 0.1594(10) 0.021(2) Uani 0.5 1 d . . P A 1
O1 O 0.6250(6) 0.7257(5) 0.2682(6) 0.0237(18) Uani 0.5 1 d . . P A 1
O5 O 0.5615(5) 0.4767(8) 0.1863(7) 0.0231(19) Uani 0.5 1 d . . P A 1
O3' O 0.3333(12) 0.6232(6) 0.3048(10) 0.026(2) Uani 0.5 1 d . . P A 2
C6 C 0.2672(13) 0.5524(8) 0.1467(10) 0.026(3) Uani 0.5 1 d . U P A 1
C4 C 0.2374(11) 0.5920(7) 0.2739(7) 0.025(2) Uani 0.5 1 d . . P A 1
C5 C 0.2005(8) 0.5750(6) 0.1973(7) 0.025(2) Uani 0.5 1 d . . P A 1
H5 H 0.1278 0.5791 0.1799 0.031 Uiso 0.5 1 calc R U P A 1
C1 C 0.6457(7) 0.7857(5) 0.3159(5) 0.0277(17) Uani 0.5 1 d . . P A 1
C7' C 0.4624(7) 0.4013(5) 0.2004(4) 0.0225(17) Uani 0.5 1 d . . P A 2
H7'1 H 0.4736 0.3504 0.1699 0.027 Uiso 0.5 1 calc R U P A 2
H7'2 H 0.3868 0.4123 0.2002 0.027 Uiso 0.5 1 calc R U P A 2
C9' C 0.1703(11) 0.6632(10) 0.3378(9) 0.047(4) Uani 0.5 1 d . . P A 2
F1' F 0.1918(14) 0.6258(7) 0.4046(10) 0.070(4) Uani 0.5 1 d . U P A 2
F2' F 0.1903(6) 0.7392(4) 0.3545(4) 0.075(2) Uani 0.5 1 d . . P A 2
F3' F 0.0679(7) 0.6569(12) 0.3132(9) 0.082(4) Uani 0.5 1 d . . P A 2
F4 F 0.1240(7) 0.5153(6) 0.0519(6) 0.063(2) Uani 0.5 1 d . . P A 1
F5 F 0.2639(7) 0.4440(7) 0.0557(6) 0.063(3) Uani 0.5 1 d . . P A 1
F6 F 0.2578(13) 0.5678(9) 0.0145(9) 0.060(3) Uani 0.5 1 d . . P A 1
C10 C 0.2241(13) 0.5201(8) 0.0649(9) 0.035(3) Uani 0.5 1 d . . P A 1
F10 F 0.6958(7) 0.8743(5) 0.2182(4) 0.068(3) Uani 0.5 1 d . . P A 1
F11 F 0.7431(6) 0.9129(4) 0.3345(4) 0.0528(18) Uani 0.5 1 d . . P A 1
F12 F 0.8177(4) 0.8058(4) 0.2904(4) 0.0660(18) Uani 0.5 1 d . . P A 1
C12 C 0.7287(12) 0.8457(9) 0.2895(7) 0.035(3) Uani 0.5 1 d . . P A 1
C2 C 0.6057(7) 0.8007(6) 0.3841(5) 0.0309(19) Uani 0.5 1 d . . P A 1
H2 H 0.6245 0.8502 0.4128 0.037 Uiso 0.5 1 calc R U P A 1
C8 C 0.5675(10) 0.4772(12) 0.1040(10) 0.034(3) Uani 0.5 1 d . . P A 1
H8A H 0.6114 0.4306 0.0908 0.051 Uiso 0.5 1 calc R U P A 1
H8B H 0.5979 0.5302 0.0895 0.051 Uiso 0.5 1 calc R U P A 1
H8C H 0.4971 0.4710 0.0757 0.051 Uiso 0.5 1 calc R U P A 1
C3 C 0.5369(10) 0.7429(13) 0.4118(10) 0.027(3) Uani 0.5 1 d . . P A 1
F10' F 0.5876(7) 0.9127(4) 0.2171(4) 0.091(3) Uani 0.5 1 d . . P A 2
C1' C 0.5832(7) 0.8110(5) 0.3128(5) 0.0288(18) Uani 0.5 1 d . . P A 2
C12' C 0.6338(7) 0.8897(6) 0.2839(5) 0.0379(19) Uani 0.5 1 d . . P A 2
F11' F 0.6316(8) 0.9536(4) 0.3308(4) 0.106(3) Uani 0.5 1 d . . P A 2
C7 C 0.5237(7) 0.3983(6) 0.2123(5) 0.0297(19) Uani 0.5 1 d . . P A 1
H7A H 0.5827 0.3582 0.2178 0.036 Uiso 0.5 1 calc R U P A 1
H7B H 0.4706 0.3767 0.1709 0.036 Uiso 0.5 1 calc R U P A 1
O1' O 0.5904(6) 0.7485(5) 0.2696(5) 0.0194(16) Uani 0.5 1 d . . P A 2
C4' C 0.2360(13) 0.6301(6) 0.2783(9) 0.031(3) Uani 0.5 1 d . . P A 2
F1 F 0.1893(14) 0.5856(8) 0.3988(8) 0.073(4) Uani 0.5 1 d . U P A 1
F2 F 0.1153(10) 0.6787(10) 0.3231(7) 0.092(6) Uani 0.5 1 d . . P A 1
F3 F 0.0745(6) 0.5549(7) 0.3142(5) 0.109(3) Uani 0.5 1 d . . P A 1
C9 C 0.1589(7) 0.6079(11) 0.3328(6) 0.054(3) Uani 0.5 1 d . . P A 1
O3 O 0.3273(13) 0.5921(6) 0.3033(9) 0.023(2) Uani 0.5 1 d . . P A 1
O5' O 0.5204(5) 0.4736(8) 0.1785(7) 0.0225(18) Uani 0.5 1 d . . P A 2
C5' C 0.1899(9) 0.6123(7) 0.2017(7) 0.029(2) Uani 0.5 1 d . U P A 2
H5' H 0.1175 0.6220 0.1869 0.035 Uiso 0.5 1 calc R U P A 2
C2' C 0.5390(8) 0.8139(5) 0.3807(5) 0.0303(18) Uani 0.5 1 d . . P A 2
H2' H 0.5361 0.8657 0.4072 0.036 Uiso 0.5 1 calc R U P A 2
C8' C 0.5260(9) 0.4714(13) 0.0952(10) 0.027(3) Uani 0.5 1 d . . P A 2
H8'1 H 0.5615 0.4200 0.0821 0.040 Uiso 0.5 1 calc R U P A 2
H8'2 H 0.5651 0.5201 0.0803 0.040 Uiso 0.5 1 calc R U P A 2
H8'3 H 0.4551 0.4725 0.0670 0.040 Uiso 0.5 1 calc R U P A 2
C6' C 0.2499(12) 0.5812(8) 0.1491(10) 0.030(3) Uani 0.5 1 d . U P A 2
O4' O 0.3482(12) 0.5742(8) 0.1571(9) 0.021(2) Uani 0.5 1 d . . P A 2
F12' F 0.7304(11) 0.8766(8) 0.2758(13) 0.119(6) Uani 0.5 1 d . . P A 2
F7 F 0.4221(12) 0.6977(8) 0.5108(6) 0.055(3) Uani 0.5 1 d . . P A 1
F8 F 0.551(2) 0.7469(16) 0.5420(11) 0.173(11) Uani 0.5 1 d . . P A 1
F9 F 0.4766(11) 0.8383(7) 0.4987(8) 0.091(4) Uani 0.5 1 d . . P A 1
C11 C 0.5001(11) 0.7585(9) 0.4917(7) 0.034(3) Uani 0.5 1 d . . P A 1
F4' F 0.0967(6) 0.5553(6) 0.0606(5) 0.067(3) Uani 0.5 1 d . . P A 2
F6' F 0.2326(14) 0.5999(12) 0.0107(10) 0.088(5) Uani 0.5 1 d . . P A 2
F5' F 0.2256(10) 0.4731(9) 0.0565(7) 0.081(4) Uani 0.5 1 d . . P A 2
C10' C 0.2015(13) 0.5543(10) 0.0691(10) 0.049(4) Uani 0.5 1 d . . P A 2
C3' C 0.4985(10) 0.7429(14) 0.4110(12) 0.034(4) Uani 0.5 1 d . U P A 2
F9' F 0.4262(10) 0.8203(7) 0.5053(7) 0.087(4) Uani 0.5 1 d . . P A 2
F7' F 0.399(2) 0.7061(18) 0.4962(12) 0.218(14) Uani 0.5 1 d . . P A 2
F8' F 0.5754(14) 0.7397(9) 0.5482(8) 0.078(4) Uani 0.5 1 d . . P A 2
C11' C 0.4527(15) 0.7437(15) 0.4910(12) 0.057(5) Uani 0.5 1 d . U P A 2
O2 O 0.4990(2) 0.67452(16) 0.38002(14) 0.0273(6) Uani 1 1 d . . . . .

loop_
_atom_site_aniso_label
_atom_site_aniso_U_11
_atom_site_aniso_U_22
_atom_site_aniso_U_33
_atom_site_aniso_U_23
_atom_site_aniso_U_13
_atom_site_aniso_U_12
Th1 0.01846(10) 0.02242(11) 0.01664(10) 0.000 0.00610(7) 0.000
O4 0.022(6) 0.017(6) 0.024(3) -0.003(4) 0.004(4) 0.004(4)
O1 0.028(5) 0.019(4) 0.027(3) -0.006(3) 0.012(4) 0.000(3)
O5 0.021(4) 0.029(4) 0.021(4) 0.000(3) 0.010(4) 0.006(5)
O3' 0.016(4) 0.031(6) 0.031(4) -0.012(5) 0.007(3) -0.011(5)
C6 0.025(6) 0.031(7) 0.023(5) 0.002(5) 0.004(4) 0.000(5)
C4 0.019(5) 0.040(7) 0.019(5) 0.006(6) 0.009(4) 0.001(6)
C5 0.016(4) 0.026(6) 0.035(5) 0.010(5) 0.003(4) 0.005(5)
C1 0.026(4) 0.026(5) 0.030(4) 0.004(4) 0.001(4) -0.001(4)
C7' 0.026(4) 0.017(4) 0.028(4) -0.008(3) 0.016(4) -0.004(4)
C9' 0.042(8) 0.044(8) 0.062(8) 0.023(7) 0.038(7) 0.018(7)
F1' 0.067(5) 0.108(10) 0.040(4) -0.002(6) 0.026(4) 0.034(7)
F2' 0.084(5) 0.063(5) 0.090(5) -0.033(4) 0.052(4) -0.004(4)
F3' 0.024(4) 0.154(11) 0.068(5) -0.035(6) 0.009(4) 0.017(5)
F4 0.042(5) 0.076(6) 0.064(5) -0.025(4) -0.016(4) 0.006(4)
F5 0.064(6) 0.058(6) 0.058(4) -0.028(4) -0.028(4) 0.022(4)
F6 0.073(8) 0.080(8) 0.022(4) 0.014(5) -0.012(4) -0.002(5)
C10 0.051(8) 0.019(8) 0.030(6) -0.016(7) -0.011(5) 0.001(7)
F10 0.101(7) 0.064(5) 0.035(3) 0.014(3) -0.005(4) -0.049(5)
F11 0.077(5) 0.034(4) 0.048(4) -0.013(3) 0.013(3) -0.027(3)
F12 0.039(3) 0.058(4) 0.105(5) -0.012(4) 0.025(3) -0.022(3)
C12 0.040(6) 0.044(8) 0.022(4) -0.008(5) 0.005(4) -0.008(6)
C2 0.036(5) 0.028(5) 0.028(5) -0.006(3) 0.004(4) -0.004(4)
C8 0.050(9) 0.037(6) 0.016(6) -0.004(4) 0.011(7) -0.004(8)
C3 0.037(8) 0.031(6) 0.015(4) -0.006(4) 0.007(6) 0.003(7)
F10' 0.124(7) 0.068(5) 0.070(5) 0.037(4) -0.035(4) -0.055(5)
C1' 0.027(4) 0.027(5) 0.032(5) 0.004(4) 0.002(4) -0.006(4)
C12' 0.045(5) 0.036(5) 0.032(4) -0.007(4) 0.002(4) -0.017(4)
F11' 0.202(10) 0.048(4) 0.080(5) -0.021(4) 0.068(6) -0.056(6)
C7 0.023(4) 0.033(5) 0.035(5) -0.003(4) 0.008(4) -0.002(4)
O1' 0.022(4) 0.021(5) 0.017(3) -0.007(3) 0.007(3) -0.003(3)
C4' 0.029(6) 0.029(6) 0.038(6) -0.002(6) 0.010(4) 0.001(6)
F1 0.074(6) 0.122(10) 0.031(5) 0.023(7) 0.036(4) 0.035(8)
F2 0.096(13) 0.126(14) 0.065(9) 0.015(8) 0.051(10) 0.067(11)
F3 0.053(5) 0.171(10) 0.115(7) 0.015(6) 0.058(5) -0.007(5)
C9 0.021(5) 0.108(11) 0.034(5) 0.028(7) 0.011(4) 0.024(7)
O3 0.022(4) 0.028(6) 0.019(3) -0.006(5) 0.007(3) -0.011(5)
O5' 0.023(4) 0.026(4) 0.020(4) 0.000(3) 0.009(4) 0.002(5)
C5' 0.018(4) 0.034(6) 0.035(4) 0.006(5) 0.003(3) 0.015(5)
C2' 0.047(5) 0.023(5) 0.022(4) -0.006(3) 0.007(4) -0.005(4)
C8' 0.032(7) 0.038(6) 0.011(5) -0.004(4) 0.008(6) 0.001(7)
C6' 0.022(6) 0.036(7) 0.029(5) 0.004(6) -0.005(4) -0.008(5)
O4' 0.021(5) 0.024(7) 0.020(3) -0.002(5) 0.006(3) 0.009(4)
F12' 0.047(6) 0.078(10) 0.236(19) 0.038(12) 0.034(9) -0.023(6)
F7 0.098(7) 0.049(5) 0.025(4) 0.002(3) 0.031(4) 0.025(6)
F8 0.24(2) 0.25(2) 0.038(10) -0.004(10) 0.031(11) 0.129(16)
F9 0.156(11) 0.053(6) 0.081(6) -0.031(5) 0.079(7) 0.001(6)
C11 0.051(8) 0.041(7) 0.010(5) -0.012(4) 0.001(5) 0.002(6)
F4' 0.027(4) 0.121(9) 0.047(4) -0.021(5) -0.015(3) 0.002(4)
F6' 0.074(8) 0.160(16) 0.026(4) 0.039(8) -0.008(4) 0.001(8)
F5' 0.066(7) 0.092(12) 0.073(6) -0.052(8) -0.034(5) 0.022(7)
C10' 0.053(9) 0.047(10) 0.045(7) -0.024(8) 0.000(6) -0.008(8)
C3' 0.044(8) 0.026(5) 0.034(6) 0.004(4) 0.011(7) 0.005(7)
F9' 0.153(11) 0.045(6) 0.077(5) 0.005(4) 0.073(7) 0.030(6)
F7' 0.28(3) 0.28(3) 0.124(16) -0.107(14) 0.145(18) -0.10(2)
F8' 0.127(9) 0.079(7) 0.019(5) 0.011(4) -0.018(5) -0.015(7)
C11' 0.067(9) 0.058(9) 0.044(7) -0.026(6) -0.005(7) 0.016(8)
O2 0.0376(15) 0.0254(15) 0.0196(13) -0.0028(11) 0.0067(11) 0.0029(12)

loop_
_atom_type_symbol
_atom_type_description
_atom_type_scat_dispersion_real
_atom_type_scat_dispersion_imag
_atom_type_scat_source
C C 0.0040 0.0020 'Calculated using XDISP in WinGX (Farrugia, 1999)'
H H 0.0000 0.0000 'Calculated using XDISP in WinGX (Farrugia, 1999)'
O O 0.0132 0.0074 'Calculated using XDISP in WinGX (Farrugia, 1999)'
F F 0.0211 0.0125 'Calculated using XDISP in WinGX (Farrugia, 1999)'
Th Th -9.6991 4.1938 'Calculated using XDISP in WinGX (Farrugia, 1999)'

loop_
_geom_angle_atom_site_label_1
_geom_angle_atom_site_label_2
_geom_angle_atom_site_label_3
_geom_angle
_geom_angle_site_symmetry_1
_geom_angle_site_symmetry_3
_geom_angle_publ_flag
O4 Th1 O4 129.4(5) . 2_655 ?
O4 Th1 O1 79.8(3) . 2_655 ?
O4 Th1 O1 144.5(4) 2_655 2_655 ?
O4 Th1 O1 144.5(4) . . ?
O4 Th1 O1 79.8(3) 2_655 . ?
O1 Th1 O1 83.7(3) 2_655 . ?
O1' Th1 O1' 57.1(3) . 2_655 ?
O1' Th1 O4' 129.9(4) . . ?
O1' Th1 O4' 79.0(3) 2_655 . ?
O1' Th1 O4' 79.0(3) . 2_655 ?
O1' Th1 O4' 129.9(4) 2_655 2_655 ?
O4' Th1 O4' 150.2(5) . 2_655 ?
O4 Th1 O2 133.1(4) . . ?
O4 Th1 O2 69.8(4) 2_655 . ?
O1 Th1 O2 75.1(2) 2_655 . ?
O1 Th1 O2 70.6(2) . . ?
O1' Th1 O2 65.4(2) . . ?
O1' Th1 O2 73.8(2) 2_655 . ?
O4' Th1 O2 127.3(3) . . ?
O4' Th1 O2 66.2(4) 2_655 . ?
O4 Th1 O2 69.8(4) . 2_655 ?
O4 Th1 O2 133.1(4) 2_655 2_655 ?
O1 Th1 O2 70.6(2) 2_655 2_655 ?
O1 Th1 O2 75.1(2) . 2_655 ?
O1' Th1 O2 73.8(2) . 2_655 ?
O1' Th1 O2 65.4(2) 2_655 2_655 ?
O4' Th1 O2 66.2(4) . 2_655 ?
O4' Th1 O2 127.3(3) 2_655 2_655 ?
O2 Th1 O2 133.37(12) . 2_655 ?
O1' Th1 O3' 108.4(2) . . ?
O1' Th1 O3' 64.9(3) 2_655 . ?
O4' Th1 O3' 66.8(5) . . ?
O4' Th1 O3' 115.2(5) 2_655 . ?
O2 Th1 O3' 60.9(3) . . ?
O2 Th1 O3' 115.9(4) 2_655 . ?
O1' Th1 O3' 64.9(3) . 2_655 ?
O1' Th1 O3' 108.4(2) 2_655 2_655 ?
O4' Th1 O3' 115.2(5) . 2_655 ?
O4' Th1 O3' 66.8(5) 2_655 2_655 ?
O2 Th1 O3' 115.9(4) . 2_655 ?
O2 Th1 O3' 60.9(3) 2_655 2_655 ?
O3' Th1 O3' 172.9(4) . 2_655 ?
C6 O4 Th1 135.6(11) . . ?
C1 O1 Th1 136.7(7) . . ?
C7 O5 C8 112.3(11) . . ?
C7 O5 Th1 117.5(6) . . ?
C8 O5 Th1 118.1(10) . . ?
C4' O3' Th1 136.7(13) . . ?
O4 C6 C5 127.5(16) . . ?
O4 C6 C10 112.4(14) . . ?
C5 C6 C10 120.0(14) . . ?
O3 C4 C5 127.0(13) . . ?
O3 C4 C9 113.3(12) . . ?
C5 C4 C9 119.6(11) . . ?
C6 C5 C4 120.4(12) . . ?
C6 C5 H5 119.8 . . ?
C4 C5 H5 119.8 . . ?
O1 C1 C2 128.5(8) . . ?
O1 C1 C12 111.7(8) . . ?
C2 C1 C12 119.8(8) . . ?
O5' C7' C7' 90.9(6) . 2_655 ?
O5' C7' H7'1 113.5 . . ?
C7' C7' H7'1 113.5 2_655 . ?
O5' C7' H7'2 113.5 . . ?
C7' C7' H7'2 113.5 2_655 . ?
H7'1 C7' H7'2 110.8 . . ?
F2' C9' F1' 102.8(15) . . ?
F2' C9' F3' 108.0(12) . . ?
F1' C9' F3' 109.8(15) . . ?
F2' C9' C4' 112.0(10) . . ?
F1' C9' C4' 111.8(12) . . ?
F3' C9' C4' 111.9(16) . . ?
F6 C10 F4 109.8(13) . . ?
F6 C10 F5 107.0(15) . . ?
F4 C10 F5 108.5(12) . . ?
F6 C10 C6 108.4(13) . . ?
F4 C10 C6 114.5(13) . . ?
F5 C10 C6 108.4(11) . . ?
F12 C12 F11 109.3(11) . . ?
F12 C12 F10 110.6(10) . . ?
F11 C12 F10 105.7(11) . . ?
F12 C12 C1 109.4(10) . . ?
F11 C12 C1 112.2(9) . . ?
F10 C12 C1 109.6(10) . . ?
C1 C2 C3 120.2(10) . . ?
C1 C2 H2 119.9 . . ?
C3 C2 H2 119.9 . . ?
O5 C8 H8A 109.5 . . ?
O5 C8 H8B 109.5 . . ?
H8A C8 H8B 109.5 . . ?
O5 C8 H8C 109.5 . . ?
H8A C8 H8C 109.5 . . ?
H8B C8 H8C 109.5 . . ?
O2 C3 C2 129.1(13) . . ?
O2 C3 C11 112.2(13) . . ?
C2 C3 C11 118.8(14) . . ?
O1' C1' C2' 127.4(8) . . ?
O1' C1' C12' 112.9(8) . . ?
C2' C1' C12' 119.6(8) . . ?
F10' C12' F12' 106.8(12) . . ?
F10' C12' F11' 107.1(9) . . ?
F12' C12' F11' 107.1(11) . . ?
F10' C12' C1' 111.2(7) . . ?
F12' C12' C1' 111.2(9) . . ?
F11' C12' C1' 113.2(7) . . ?
O5 C7 C7 117.5(6) . 2_655 ?
O5 C7 H7A 107.9 . . ?
C7 C7 H7A 107.9 2_655 . ?
O5 C7 H7B 107.9 . . ?
C7 C7 H7B 107.9 2_655 . ?
H7A C7 H7B 107.2 . . ?
C1' O1' Th1 135.2(6) . . ?
O3' C4' C5' 126.3(14) . . ?
O3' C4' C9' 113.2(15) . . ?
C5' C4' C9' 120.4(14) . . ?
F1 C9 F2 118.1(14) . . ?
F1 C9 F3 100.9(14) . . ?
F2 C9 F3 101.2(9) . . ?
F1 C9 C4 114.5(11) . . ?
F2 C9 C4 112.1(11) . . ?
F3 C9 C4 107.9(11) . . ?
C4 O3 Th1 133.4(11) . . ?
C7' O5' C8' 109.4(10) . . ?
C7' O5' Th1 118.4(6) . . ?
C8' O5' Th1 121.2(10) . . ?
C6' C5' C4' 119.8(12) . . ?
C6' C5' H5' 120.1 . . ?
C4' C5' H5' 120.1 . . ?
C1' C2' C3' 121.2(11) . . ?
C1' C2' H2' 119.4 . . ?
C3' C2' H2' 119.4 . . ?
O5' C8' H8'1 109.5 . . ?
O5' C8' H8'2 109.5 . . ?
H8'1 C8' H8'2 109.5 . . ?
O5' C8' H8'3 109.5 . . ?
H8'1 C8' H8'3 109.5 . . ?
H8'2 C8' H8'3 109.5 . . ?
O4' C6' C5' 127.3(16) . . ?
O4' C6' C10' 111.6(15) . . ?
C5' C6' C10' 121.0(13) . . ?
C6' O4' Th1 139.1(12) . . ?
F8 C11 F9 102.9(18) . . ?
F8 C11 F7 93.9(18) . . ?
F9 C11 F7 116.6(11) . . ?
F8 C11 C3 119.6(18) . . ?
F9 C11 C3 109.8(13) . . ?
F7 C11 C3 113.3(11) . . ?
F4' C10' F6' 107.6(14) . . ?
F4' C10' F5' 104.0(14) . . ?
F6' C10' F5' 107.3(16) . . ?
F4' C10' C6' 113.1(13) . . ?
F6' C10' C6' 114.1(16) . . ?
F5' C10' C6' 110.0(14) . . ?
O2 C3' C2' 123.0(15) . . ?
O2 C3' C11' 114.9(17) . . ?
C2' C3' C11' 122.1(17) . . ?
F7' C11' F9' 112(2) . . ?
F7' C11' C3' 117(2) . . ?
F9' C11' C3' 108(2) . . ?
F7' C11' F8' 123(3) . . ?
F9' C11' F8' 99.6(14) . . ?
C3' C11' F8' 94.8(13) . . ?
C3' O2 Th1 139.6(10) . . ?
C3 O2 Th1 132.9(8) . . ?

loop_
_geom_bond_atom_site_label_1
_geom_bond_atom_site_label_2
_geom_bond_distance
_geom_bond_site_symmetry_2
_geom_bond_publ_flag
Th1 O4 2.394(17) . ?
Th1 O4 2.394(17) 2_655 ?
Th1 O1 2.403(10) 2_655 ?
Th1 O1 2.403(10) . ?
Th1 O1' 2.452(9) . ?
Th1 O1' 2.452(9) 2_655 ?
Th1 O4' 2.452(17) . ?
Th1 O4' 2.452(17) 2_655 ?
Th1 O2 2.457(2) . ?
Th1 O2 2.457(2) 2_655 ?
Th1 O3' 2.464(16) . ?
Th1 O3' 2.464(16) 2_655 ?
O4 C6 1.29(2) . ?
O1 C1 1.271(13) . ?
O5 C7 1.437(15) . ?
O5 C8 1.44(2) . ?
O3' C4' 1.28(2) . ?
C6 C5 1.354(19) . ?
C6 C10 1.54(2) . ?
C4 O3 1.21(2) . ?
C4 C5 1.380(17) . ?
C4 C9 1.548(15) . ?
C5 H5 0.9500 . ?
C1 C2 1.371(12) . ?
C1 C12 1.550(15) . ?
C7' O5' 1.452(14) . ?
C7' C7' 1.864(17) 2_655 ?
C7' H7'1 0.9900 . ?
C7' H7'2 0.9900 . ?
C9' F2' 1.266(18) . ?
C9' F1' 1.30(2) . ?
C9' F3' 1.34(2) . ?
C9' C4' 1.513(18) . ?
F4 C10 1.284(19) . ?
F5 C10 1.337(15) . ?
F6 C10 1.28(2) . ?
F10 C12 1.336(18) . ?
F11 C12 1.326(16) . ?
F12 C12 1.312(17) . ?
C2 C3 1.41(2) . ?
C2 H2 0.9500 . ?
C8 H8A 0.9800 . ?
C8 H8B 0.9800 . ?
C8 H8C 0.9800 . ?
C3 O2 1.291(19) . ?
C3 C11 1.54(2) . ?
F10' C12' 1.287(10) . ?
C1' O1' 1.259(12) . ?
C1' C2' 1.373(12) . ?
C1' C12' 1.531(12) . ?
C12' F12' 1.289(16) . ?
C12' F11' 1.307(10) . ?
C7 C7 1.512(16) 2_655 ?
C7 H7A 0.9900 . ?
C7 H7B 0.9900 . ?
C4' C5' 1.41(2) . ?
F1 C9 1.215(19) . ?
F2 C9 1.26(2) . ?
F3 C9 1.385(17) . ?
O5' C8' 1.46(2) . ?
C5' C6' 1.364(19) . ?
C5' H5' 0.9500 . ?
C2' C3' 1.38(2) . ?
C2' H2' 0.9500 . ?
C8' H8'1 0.9800 . ?
C8' H8'2 0.9800 . ?
C8' H8'3 0.9800 . ?
C6' O4' 1.26(2) . ?
C6' C10' 1.51(2) . ?
F7 C11 1.47(2) . ?
F8 C11 1.04(2) . ?
F9 C11 1.319(18) . ?
F4' C10' 1.34(2) . ?
F6' C10' 1.35(3) . ?
F5' C10' 1.359(15) . ?
C3' O2 1.22(2) . ?
C3' C11' 1.58(3) . ?
F9' C11' 1.30(2) . ?
F7' C11' 0.93(4) . ?
F8' C11' 1.76(3) . ?
